data_7714121
loop_
_publ_author_name
'Price, Jeffrey S.'
'Vargas-Baca, Ignacio'
'Emslie, David J. H.'
'Britten, James F.'

_publ_section_title
;
 Reactions of [(dmpe)<sub>2</sub>MnH(C<sub>2</sub>H<sub>4</sub>)] with
 hydrogermanes to form germylene, germyl, hydrogermane, and germanide
 complexes.
;
_journal_name_full 'Dalton transactions (Cambridge, England : 2003)'
_journal_paper_doi 10.1039/d3dt02437g
_journal_year 2023
_chemical_formula_moiety 'C18 H39 Ge Mn P4'
_chemical_formula_sum 'C18 H39 Ge Mn P4'
_chemical_formula_weight 506.90
_space_group_crystal_system monoclinic
_space_group_IT_number 14
_space_group_name_Hall '-P 2yn'
_space_group_name_H-M_alt 'P 1 21/n 1'
_atom_sites_solution_hydrogens mixed
_atom_sites_solution_primary dual
_audit_creation_date 2022-07-26
_audit_creation_method
;
Olex2 1.5
(compiled 2022.04.07 svn.rca3783a0 for OlexSys, GUI svn.r6498)
;
_audit_update_record
;
2023-07-25 deposited with the CCDC.	2023-09-28 downloaded from the CCDC.
;
_cell_angle_alpha 90
_cell_angle_beta 96.35(2)
_cell_angle_gamma 90
_cell_formula_units_Z 4
_cell_length_a 8.9471(17)
_cell_length_b 16.251(8)
_cell_length_c 16.702(4)
_cell_measurement_reflns_used 1945
_cell_measurement_temperature 100
_cell_measurement_theta_max 22.741
_cell_measurement_theta_min 2.476
_cell_volume 2413.6(14)
_computing_cell_refinement 'SAINT V8.40B (?, 2016)'
_computing_data_reduction 'SAINT V8.40B (?, 2016)'
_computing_molecular_graphics 'Olex2 1.5 (Dolomanov et al., 2009)'
_computing_publication_material 'Olex2 1.5 (Dolomanov et al., 2009)'
_computing_structure_refinement 'SHELXL 2018/3 (Sheldrick, 2015)'
_computing_structure_solution 'SHELXT 2018/2 (Sheldrick, 2018)'
_diffrn_ambient_temperature 100
_diffrn_detector_type STOE
_diffrn_measured_fraction_theta_full 0.999
_diffrn_measured_fraction_theta_max 0.996
_diffrn_measurement_details
;
432 frames, detector distance = 100 mm
;
_diffrn_measurement_device '2-circle goniometer'
_diffrn_measurement_device_type 'STOE IPDS 2'
_diffrn_measurement_method 'rotation method'
_diffrn_radiation_collimation '0.3 mm diameter, monocapillary'
_diffrn_radiation_monochromator 'plane graphite'
_diffrn_radiation_type MoK\a
_diffrn_radiation_wavelength 0.71073
_diffrn_reflns_av_R_equivalents 0.0488
_diffrn_reflns_av_unetI/netI 0.0595
_diffrn_reflns_Laue_measured_fraction_full 0.999
_diffrn_reflns_Laue_measured_fraction_max 0.996
_diffrn_reflns_limit_h_max 12
_diffrn_reflns_limit_h_min -12
_diffrn_reflns_limit_k_max 22
_diffrn_reflns_limit_k_min -22
_diffrn_reflns_limit_l_max 20
_diffrn_reflns_limit_l_min -23
_diffrn_reflns_number 28443
_diffrn_reflns_point_group_measured_fraction_full 0.999
_diffrn_reflns_point_group_measured_fraction_max 0.996
_diffrn_reflns_theta_full 25.242
_diffrn_reflns_theta_max 29.614
_diffrn_reflns_theta_min 1.754
_diffrn_source_current 40.0
_diffrn_source_power 2.00
_diffrn_source_voltage 50.0
_diffrn_standards_number 0
_exptl_absorpt_coefficient_mu 2.034
_exptl_absorpt_correction_T_max 0.7459
_exptl_absorpt_correction_T_min 0.6523
_exptl_absorpt_correction_type multi-scan
_exptl_absorpt_process_details
;
 'SADABS-2016/2 (Bruker,2016/2) was used for absorption correction.
wR2(int) was 0.0389 before and 0.0357 after correction.
The Ratio of minimum to maximum transmission is 0.8745.
The \l/2 correction factor is Not present.'
;
_exptl_crystal_colour red
_exptl_crystal_colour_primary red
_exptl_crystal_density_diffrn 1.395
_exptl_crystal_description block
_exptl_crystal_F_000 1056
_exptl_crystal_size_max 0.2
_exptl_crystal_size_mid 0.15
_exptl_crystal_size_min 0.15
_refine_diff_density_max 0.478
_refine_diff_density_min -0.729
_refine_diff_density_rms 0.076
_refine_ls_extinction_method none
_refine_ls_goodness_of_fit_ref 1.021
_refine_ls_hydrogen_treatment mixed
_refine_ls_matrix_type full
_refine_ls_number_parameters 233
_refine_ls_number_reflns 6780
_refine_ls_number_restraints 0
_refine_ls_restrained_S_all 1.021
_refine_ls_R_factor_all 0.0438
_refine_ls_R_factor_gt 0.0301
_refine_ls_shift/su_max 0.001
_refine_ls_shift/su_mean 0.000
_refine_ls_structure_factor_coef Fsqd
_refine_ls_weighting_details 'w=1/[\s^2^(Fo^2^)+(0.0217P)^2^] where P=(Fo^2^+2Fc^2^)/3'
_refine_ls_weighting_scheme calc
_refine_ls_wR_factor_gt 0.0705
_refine_ls_wR_factor_ref 0.0742
_reflns_Friedel_coverage 0.000
_reflns_number_gt 5470
_reflns_number_total 6780
_reflns_threshold_expression 'I > 2\s(I)'
_cod_data_source_file d3dt02437g3.cif
_cod_data_source_block MnHGeHPh
_cod_database_code 7714121
_shelx_shelxl_version_number 2018/3
_shelx_space_group_comment
;
The symmetry employed for this shelxl refinement is uniquely defined
by the following loop, which should always be used as a source of
symmetry information in preference to the above space-group names.
They are only intended as comments.
;
_shelx_estimated_absorpt_t_max 0.750
_shelx_estimated_absorpt_t_min 0.687
_olex2_refinement_description
;
1. Fixed Uiso
 At 1.2 times of:
  All C(H) groups, All C(H,H) groups
 At 1.5 times of:
  All C(H,H,H) groups
2.a Secondary CH2 refined with riding coordinates:
 C9(H9A,H9B), C10(H10A,H10B), C15(H15A,H15B), C16(H16A,H16B)
2.b Aromatic/amide H refined with riding coordinates:
 C2(H2), C3(H3), C4(H4), C5(H5), C6(H6)
2.c Idealised Me refined as rotating group:
 C7(H7A,H7B,H7C), C8(H8A,H8B,H8C), C11(H11A,H11B,H11C), C12(H12A,H12B,H12C),
 C13(H13A,H13B,H13C), C14(H14A,H14B,H14C), C17(H17A,H17B,H17C), C18(H18A,H18B,
 H18C)
;
_olex2_submission_special_instructions 'No special instructions were received'

loop_
_space_group_symop_operation_xyz
'x, y, z'
'-x+1/2, y+1/2, -z+1/2'
'-x, -y, -z'
'x-1/2, -y-1/2, z-1/2'

loop_
_atom_site_label
_atom_site_type_symbol
_atom_site_fract_x
_atom_site_fract_y
_atom_site_fract_z
_atom_site_U_iso_or_equiv
_atom_site_adp_type
_atom_site_occupancy
_atom_site_site_symmetry_order
_atom_site_calc_flag
_atom_site_refinement_flags_posn
_atom_site_refinement_flags_adp
_atom_site_refinement_flags_occupancy
_atom_site_disorder_assembly
_atom_site_disorder_group
Ge1 Ge 0.63769(2) 0.76158(2) 0.33213(2) 0.01787(6) Uani 1 1 d . . . . .
H1B H 0.574(3) 0.7579(16) 0.2428(17) 0.067(9) Uiso 1 1 d . . . . .
Mn1 Mn 0.82602(3) 0.68188(2) 0.38822(2) 0.01445(6) Uani 1 1 d . . . . .
H1A H 0.953(2) 0.6241(14) 0.4243(13) 0.038(6) Uiso 1 1 d . . . . .
P1 P 0.74395(5) 0.57525(3) 0.31324(3) 0.02082(10) Uani 1 1 d . . . . .
P2 P 0.97266(5) 0.70152(3) 0.29045(3) 0.02010(10) Uani 1 1 d . . . . .
P3 P 0.93793(5) 0.77581(3) 0.47181(3) 0.02301(10) Uani 1 1 d . . . . .
P4 P 0.73104(5) 0.63652(3) 0.49724(3) 0.02177(10) Uani 1 1 d . . . . .
C1 C 0.49727(18) 0.84860(10) 0.36229(10) 0.0198(3) Uani 1 1 d . . . . .
C2 C 0.4849(2) 0.87259(11) 0.44167(11) 0.0260(4) Uani 1 1 d . . . . .
H2 H 0.547942 0.847438 0.484244 0.031 Uiso 1 1 calc R U . . .
C3 C 0.3825(2) 0.93237(12) 0.45998(13) 0.0325(4) Uani 1 1 d . . . . .
H3 H 0.374665 0.946431 0.514569 0.039 Uiso 1 1 calc R U . . .
C4 C 0.2922(2) 0.97128(12) 0.39904(13) 0.0325(4) Uani 1 1 d . . . . .
H4 H 0.223192 1.012578 0.411344 0.039 Uiso 1 1 calc R U . . .
C5 C 0.3034(2) 0.94950(12) 0.31987(12) 0.0304(4) Uani 1 1 d . . . . .
H5 H 0.242629 0.976409 0.277504 0.037 Uiso 1 1 calc R U . . .
C6 C 0.40303(19) 0.88850(11) 0.30212(11) 0.0244(4) Uani 1 1 d . . . . .
H6 H 0.407344 0.873390 0.247478 0.029 Uiso 1 1 calc R U . . .
C7 C 0.5475(2) 0.53989(13) 0.30259(14) 0.0362(5) Uani 1 1 d . . . . .
H7A H 0.522450 0.518884 0.354454 0.054 Uiso 1 1 calc R U . . .
H7B H 0.534571 0.495968 0.262212 0.054 Uiso 1 1 calc R U . . .
H7C H 0.480923 0.585968 0.285423 0.054 Uiso 1 1 calc R U . . .
C8 C 0.8405(2) 0.47583(11) 0.32936(13) 0.0321(4) Uani 1 1 d . . . . .
H8A H 0.949087 0.483843 0.329480 0.048 Uiso 1 1 calc R U . . .
H8B H 0.804113 0.437832 0.285968 0.048 Uiso 1 1 calc R U . . .
H8C H 0.819787 0.452810 0.381229 0.048 Uiso 1 1 calc R U . . .
C9 C 0.7703(2) 0.59429(13) 0.20694(11) 0.0327(4) Uani 1 1 d . . . . .
H9A H 0.758605 0.542416 0.175798 0.039 Uiso 1 1 calc R U . . .
H9B H 0.694595 0.634213 0.182920 0.039 Uiso 1 1 calc R U . . .
C10 C 0.9276(3) 0.62852(13) 0.20515(12) 0.0356(5) Uani 1 1 d . . . . .
H10A H 0.934238 0.657356 0.153450 0.043 Uiso 1 1 calc R U . . .
H10B H 1.001315 0.582895 0.209327 0.043 Uiso 1 1 calc R U . . .
C11 C 0.9722(3) 0.79964(13) 0.23591(13) 0.0390(5) Uani 1 1 d . . . . .
H11A H 0.870941 0.810601 0.209380 0.058 Uiso 1 1 calc R U . . .
H11B H 1.043140 0.796583 0.195304 0.058 Uiso 1 1 calc R U . . .
H11C H 1.002348 0.844098 0.273950 0.058 Uiso 1 1 calc R U . . .
C12 C 1.1768(2) 0.68481(15) 0.30776(13) 0.0403(5) Uani 1 1 d . . . . .
H12A H 1.222405 0.726941 0.344707 0.061 Uiso 1 1 calc R U . . .
H12B H 1.219804 0.688364 0.256407 0.061 Uiso 1 1 calc R U . . .
H12C H 1.197010 0.630206 0.331417 0.061 Uiso 1 1 calc R U . . .
C13 C 0.9368(2) 0.88618(12) 0.45014(13) 0.0377(5) Uani 1 1 d . . . . .
H13A H 0.991166 0.896515 0.403341 0.056 Uiso 1 1 calc R U . . .
H13B H 0.985812 0.915906 0.496919 0.056 Uiso 1 1 calc R U . . .
H13C H 0.832700 0.905238 0.438567 0.056 Uiso 1 1 calc R U . . .
C14 C 1.1380(2) 0.76148(15) 0.50891(14) 0.0411(5) Uani 1 1 d . . . . .
H14A H 1.152774 0.706488 0.532534 0.062 Uiso 1 1 calc R U . . .
H14B H 1.168550 0.803113 0.549936 0.062 Uiso 1 1 calc R U . . .
H14C H 1.199031 0.767237 0.464001 0.062 Uiso 1 1 calc R U . . .
C15 C 0.8563(2) 0.77640(13) 0.56904(11) 0.0304(4) Uani 1 1 d . . . . .
H15A H 0.928681 0.800256 0.611916 0.037 Uiso 1 1 calc R U . . .
H15B H 0.763207 0.809805 0.564537 0.037 Uiso 1 1 calc R U . . .
C16 C 0.8216(2) 0.68781(13) 0.58898(11) 0.0313(4) Uani 1 1 d . . . . .
H16A H 0.753588 0.686267 0.631854 0.038 Uiso 1 1 calc R U . . .
H16B H 0.915659 0.658698 0.608803 0.038 Uiso 1 1 calc R U . . .
C17 C 0.5302(2) 0.64905(13) 0.50931(12) 0.0300(4) Uani 1 1 d . . . . .
H17A H 0.504979 0.707738 0.508765 0.045 Uiso 1 1 calc R U . . .
H17B H 0.509451 0.624816 0.560657 0.045 Uiso 1 1 calc R U . . .
H17C H 0.469386 0.621253 0.464936 0.045 Uiso 1 1 calc R U . . .
C18 C 0.7548(2) 0.52891(13) 0.52936(13) 0.0352(5) Uani 1 1 d . . . . .
H18A H 0.690496 0.493610 0.492516 0.053 Uiso 1 1 calc R U . . .
H18B H 0.726434 0.522952 0.584085 0.053 Uiso 1 1 calc R U . . .
H18C H 0.860129 0.512681 0.528653 0.053 Uiso 1 1 calc R U . . .

loop_
_atom_site_aniso_label
_atom_site_aniso_U_11
_atom_site_aniso_U_22
_atom_site_aniso_U_33
_atom_site_aniso_U_23
_atom_site_aniso_U_13
_atom_site_aniso_U_12
Ge1 0.01922(10) 0.01647(9) 0.01789(10) 0.00000(6) 0.00196(6) 0.00259(6)
Mn1 0.01490(12) 0.01299(12) 0.01577(12) 0.00123(8) 0.00311(9) -0.00150(9)
P1 0.0198(2) 0.0157(2) 0.0267(2) -0.00349(16) 0.00112(17) -0.00113(16)
P2 0.0214(2) 0.0182(2) 0.0221(2) 0.00440(16) 0.00864(17) 0.00179(17)
P3 0.0206(2) 0.0229(2) 0.0255(2) -0.00635(17) 0.00230(17) -0.00363(18)
P4 0.0200(2) 0.0251(2) 0.0209(2) 0.00646(16) 0.00569(16) -0.00033(17)
C1 0.0172(8) 0.0154(8) 0.0269(9) -0.0013(6) 0.0027(6) -0.0019(6)
C2 0.0276(9) 0.0235(9) 0.0273(9) -0.0026(7) 0.0049(7) 0.0028(7)
C3 0.0340(11) 0.0278(10) 0.0382(11) -0.0094(8) 0.0149(9) -0.0003(8)
C4 0.0256(10) 0.0184(9) 0.0557(13) -0.0034(8) 0.0144(9) 0.0020(7)
C5 0.0197(9) 0.0240(10) 0.0470(12) 0.0065(8) 0.0008(8) 0.0019(7)
C6 0.0230(9) 0.0206(9) 0.0295(9) 0.0014(7) 0.0022(7) 0.0008(7)
C7 0.0226(9) 0.0262(10) 0.0589(14) -0.0147(9) 0.0008(9) -0.0063(8)
C8 0.0319(10) 0.0193(9) 0.0454(12) -0.0031(8) 0.0050(9) 0.0017(8)
C9 0.0428(12) 0.0304(11) 0.0240(9) -0.0082(8) 0.0001(8) 0.0036(9)
C10 0.0478(13) 0.0360(11) 0.0256(10) -0.0039(8) 0.0153(9) 0.0040(9)
C11 0.0487(13) 0.0304(11) 0.0423(12) 0.0165(9) 0.0248(10) 0.0072(9)
C12 0.0239(10) 0.0563(15) 0.0432(12) 0.0100(10) 0.0141(9) 0.0089(10)
C13 0.0428(13) 0.0225(10) 0.0486(13) -0.0106(9) 0.0093(10) -0.0099(9)
C14 0.0231(10) 0.0505(14) 0.0481(13) -0.0218(10) -0.0029(9) -0.0040(9)
C15 0.0285(10) 0.0400(12) 0.0221(9) -0.0092(8) -0.0005(7) 0.0054(8)
C16 0.0282(10) 0.0468(13) 0.0191(9) 0.0035(8) 0.0038(7) 0.0059(8)
C17 0.0223(9) 0.0380(11) 0.0316(10) 0.0067(8) 0.0110(7) -0.0009(8)
C18 0.0372(11) 0.0326(11) 0.0376(11) 0.0167(8) 0.0124(9) 0.0013(9)

loop_
_atom_type_symbol
_atom_type_description
_atom_type_scat_dispersion_real
_atom_type_scat_dispersion_imag
_atom_type_scat_source
C C 0.0033 0.0016 'International Tables Vol C Tables 4.2.6.8 and 6.1.1.4'
H H 0.0000 0.0000 'International Tables Vol C Tables 4.2.6.8 and 6.1.1.4'
Ge Ge 0.1547 1.8001 'International Tables Vol C Tables 4.2.6.8 and 6.1.1.4'
Mn Mn 0.3368 0.7283 'International Tables Vol C Tables 4.2.6.8 and 6.1.1.4'
P P 0.1023 0.0942 'International Tables Vol C Tables 4.2.6.8 and 6.1.1.4'

loop_
_geom_angle_atom_site_label_1
_geom_angle_atom_site_label_2
_geom_angle_atom_site_label_3
_geom_angle
_geom_angle_site_symmetry_1
_geom_angle_site_symmetry_3
_geom_angle_publ_flag
Mn1 Ge1 H1B 124.2(10) . . ?
C1 Ge1 H1B 95.6(10) . . ?
C1 Ge1 Mn1 140.22(5) . . ?
Ge1 Mn1 H1A 177.6(8) . . ?
P1 Mn1 Ge1 91.65(3) . . ?
P1 Mn1 H1A 85.9(8) . . ?
P1 Mn1 P2 83.28(2) . . ?
P1 Mn1 P3 170.85(2) . . ?
P1 Mn1 P4 94.07(3) . . ?
P2 Mn1 Ge1 94.99(2) . . ?
P2 Mn1 H1A 84.5(8) . . ?
P2 Mn1 P3 95.78(2) . . ?
P3 Mn1 Ge1 97.50(3) . . ?
P3 Mn1 H1A 84.9(8) . . ?
P4 Mn1 Ge1 101.31(2) . . ?
P4 Mn1 H1A 79.1(8) . . ?
P4 Mn1 P2 163.56(2) . . ?
P4 Mn1 P3 84.25(3) . . ?
C7 P1 Mn1 123.55(7) . . ?
C7 P1 C9 100.48(10) . . ?
C8 P1 Mn1 118.94(7) . . ?
C8 P1 C7 99.68(10) . . ?
C8 P1 C9 100.41(9) . . ?
C9 P1 Mn1 110.10(7) . . ?
C10 P2 Mn1 111.95(7) . . ?
C11 P2 Mn1 121.26(7) . . ?
C11 P2 C10 100.67(11) . . ?
C11 P2 C12 98.86(11) . . ?
C12 P2 Mn1 121.27(7) . . ?
C12 P2 C10 98.84(11) . . ?
C13 P3 Mn1 123.71(8) . . ?
C13 P3 C14 100.04(11) . . ?
C13 P3 C15 100.03(10) . . ?
C14 P3 Mn1 118.44(7) . . ?
C14 P3 C15 99.69(10) . . ?
C15 P3 Mn1 111.04(7) . . ?
C16 P4 Mn1 110.95(7) . . ?
C17 P4 Mn1 121.34(7) . . ?
C17 P4 C16 101.69(9) . . ?
C18 P4 Mn1 120.94(7) . . ?
C18 P4 C16 99.28(10) . . ?
C18 P4 C17 98.98(9) . . ?
C2 C1 Ge1 123.78(13) . . ?
C6 C1 Ge1 119.63(12) . . ?
C6 C1 C2 116.58(16) . . ?
C1 C2 H2 119.1 . . ?
C3 C2 C1 121.74(18) . . ?
C3 C2 H2 119.1 . . ?
C2 C3 H3 119.9 . . ?
C4 C3 C2 120.19(18) . . ?
C4 C3 H3 119.9 . . ?
C3 C4 H4 120.3 . . ?
C3 C4 C5 119.31(18) . . ?
C5 C4 H4 120.3 . . ?
C4 C5 H5 119.9 . . ?
C4 C5 C6 120.22(18) . . ?
C6 C5 H5 119.9 . . ?
C1 C6 H6 119.0 . . ?
C5 C6 C1 121.92(17) . . ?
C5 C6 H6 119.0 . . ?
P1 C7 H7A 109.5 . . ?
P1 C7 H7B 109.5 . . ?
P1 C7 H7C 109.5 . . ?
H7A C7 H7B 109.5 . . ?
H7A C7 H7C 109.5 . . ?
H7B C7 H7C 109.5 . . ?
P1 C8 H8A 109.5 . . ?
P1 C8 H8B 109.5 . . ?
P1 C8 H8C 109.5 . . ?
H8A C8 H8B 109.5 . . ?
H8A C8 H8C 109.5 . . ?
H8B C8 H8C 109.5 . . ?
P1 C9 H9A 110.2 . . ?
P1 C9 H9B 110.2 . . ?
H9A C9 H9B 108.5 . . ?
C10 C9 P1 107.36(13) . . ?
C10 C9 H9A 110.2 . . ?
C10 C9 H9B 110.2 . . ?
P2 C10 H10A 109.7 . . ?
P2 C10 H10B 109.7 . . ?
C9 C10 P2 109.96(13) . . ?
C9 C10 H10A 109.7 . . ?
C9 C10 H10B 109.7 . . ?
H10A C10 H10B 108.2 . . ?
P2 C11 H11A 109.5 . . ?
P2 C11 H11B 109.5 . . ?
P2 C11 H11C 109.5 . . ?
H11A C11 H11B 109.5 . . ?
H11A C11 H11C 109.5 . . ?
H11B C11 H11C 109.5 . . ?
P2 C12 H12A 109.5 . . ?
P2 C12 H12B 109.5 . . ?
P2 C12 H12C 109.5 . . ?
H12A C12 H12B 109.5 . . ?
H12A C12 H12C 109.5 . . ?
H12B C12 H12C 109.5 . . ?
P3 C13 H13A 109.5 . . ?
P3 C13 H13B 109.5 . . ?
P3 C13 H13C 109.5 . . ?
H13A C13 H13B 109.5 . . ?
H13A C13 H13C 109.5 . . ?
H13B C13 H13C 109.5 . . ?
P3 C14 H14A 109.5 . . ?
P3 C14 H14B 109.5 . . ?
P3 C14 H14C 109.5 . . ?
H14A C14 H14B 109.5 . . ?
H14A C14 H14C 109.5 . . ?
H14B C14 H14C 109.5 . . ?
P3 C15 H15A 110.3 . . ?
P3 C15 H15B 110.3 . . ?
H15A C15 H15B 108.5 . . ?
C16 C15 P3 107.31(13) . . ?
C16 C15 H15A 110.3 . . ?
C16 C15 H15B 110.3 . . ?
P4 C16 H16A 109.9 . . ?
P4 C16 H16B 109.9 . . ?
C15 C16 P4 109.09(13) . . ?
C15 C16 H16A 109.9 . . ?
C15 C16 H16B 109.9 . . ?
H16A C16 H16B 108.3 . . ?
P4 C17 H17A 109.5 . . ?
P4 C17 H17B 109.5 . . ?
P4 C17 H17C 109.5 . . ?
H17A C17 H17B 109.5 . . ?
H17A C17 H17C 109.5 . . ?
H17B C17 H17C 109.5 . . ?
P4 C18 H18A 109.5 . . ?
P4 C18 H18B 109.5 . . ?
P4 C18 H18C 109.5 . . ?
H18A C18 H18B 109.5 . . ?
H18A C18 H18C 109.5 . . ?
H18B C18 H18C 109.5 . . ?

loop_
_geom_bond_atom_site_label_1
_geom_bond_atom_site_label_2
_geom_bond_distance
_geom_bond_site_symmetry_2
_geom_bond_publ_flag
Ge1 H1B 1.54(3) . ?
Ge1 Mn1 2.2462(6) . ?
Ge1 C1 1.9930(18) . ?
Mn1 H1A 1.55(2) . ?
Mn1 P1 2.2152(9) . ?
Mn1 P2 2.2282(7) . ?
Mn1 P3 2.2299(8) . ?
Mn1 P4 2.2189(7) . ?
P1 C7 1.839(2) . ?
P1 C8 1.838(2) . ?
P1 C9 1.843(2) . ?
P2 C10 1.864(2) . ?
P2 C11 1.836(2) . ?
P2 C12 1.837(2) . ?
P3 C13 1.830(2) . ?
P3 C14 1.843(2) . ?
P3 C15 1.853(2) . ?
P4 C16 1.850(2) . ?
P4 C17 1.8413(19) . ?
P4 C18 1.835(2) . ?
C1 C2 1.398(2) . ?
C1 C6 1.398(2) . ?
C2 H2 0.9500 . ?
C2 C3 1.392(3) . ?
C3 H3 0.9500 . ?
C3 C4 1.380(3) . ?
C4 H4 0.9500 . ?
C4 C5 1.383(3) . ?
C5 H5 0.9500 . ?
C5 C6 1.387(3) . ?
C6 H6 0.9500 . ?
C7 H7A 0.9800 . ?
C7 H7B 0.9800 . ?
C7 H7C 0.9800 . ?
C8 H8A 0.9800 . ?
C8 H8B 0.9800 . ?
C8 H8C 0.9800 . ?
C9 H9A 0.9900 . ?
C9 H9B 0.9900 . ?
C9 C10 1.517(3) . ?
C10 H10A 0.9900 . ?
C10 H10B 0.9900 . ?
C11 H11A 0.9800 . ?
C11 H11B 0.9800 . ?
C11 H11C 0.9800 . ?
C12 H12A 0.9800 . ?
C12 H12B 0.9800 . ?
C12 H12C 0.9800 . ?
C13 H13A 0.9800 . ?
C13 H13B 0.9800 . ?
C13 H13C 0.9800 . ?
C14 H14A 0.9800 . ?
C14 H14B 0.9800 . ?
C14 H14C 0.9800 . ?
C15 H15A 0.9900 . ?
C15 H15B 0.9900 . ?
C15 C16 1.517(3) . ?
C16 H16A 0.9900 . ?
C16 H16B 0.9900 . ?
C17 H17A 0.9800 . ?
C17 H17B 0.9800 . ?
C17 H17C 0.9800 . ?
C18 H18A 0.9800 . ?
C18 H18B 0.9800 . ?
C18 H18C 0.9800 . ?

loop_
_geom_torsion_atom_site_label_1
_geom_torsion_atom_site_label_2
_geom_torsion_atom_site_label_3
_geom_torsion_atom_site_label_4
_geom_torsion
_geom_torsion_site_symmetry_1
_geom_torsion_site_symmetry_2
_geom_torsion_site_symmetry_3
_geom_torsion_site_symmetry_4
_geom_torsion_publ_flag
Ge1 C1 C2 C3 -178.43(14) . . . . ?
Ge1 C1 C6 C5 -179.95(14) . . . . ?
Mn1 P1 C9 C10 45.47(15) . . . . ?
Mn1 P2 C10 C9 20.31(16) . . . . ?
Mn1 P3 C15 C16 37.45(14) . . . . ?
Mn1 P4 C16 C15 35.51(15) . . . . ?
P1 C9 C10 P2 -39.57(17) . . . . ?
P3 C15 C16 P4 -44.24(16) . . . . ?
C1 C2 C3 C4 -1.6(3) . . . . ?
C2 C1 C6 C5 0.8(3) . . . . ?
C2 C3 C4 C5 0.8(3) . . . . ?
C3 C4 C5 C6 0.8(3) . . . . ?
C4 C5 C6 C1 -1.6(3) . . . . ?
C6 C1 C2 C3 0.8(3) . . . . ?
C7 P1 C9 C10 177.24(14) . . . . ?
C8 P1 C9 C10 -80.76(15) . . . . ?
C11 P2 C10 C9 -109.88(15) . . . . ?
C12 P2 C10 C9 149.29(15) . . . . ?
C13 P3 C15 C16 169.66(14) . . . . ?
C14 P3 C15 C16 -88.23(15) . . . . ?
C17 P4 C16 C15 -94.88(14) . . . . ?
C18 P4 C16 C15 163.86(14) . . . . ?
